data_7225140
loop_
_publ_author_name
'Shang, Yu'
'Jin, Bo'
'Peng, Ru-Fang'
'Guo, Zhicheng'
'Liu, Qiangqiang'
'Zhao, Jun'
'Zhang, Qingchun'

_publ_section_title
;
 Nitrogen-rich Energetic Salts of
 1H,1&#x2032;H-5,5&#x2032;-Bistetrazole-1,1&#x2032;-diolate: Synthesis,
 Characterization, and Thermal Behaviors
;
_journal_name_full 'RSC Adv.'
_journal_paper_doi 10.1039/C6RA10108A
_journal_year 2016
_chemical_formula_sum 'C10 H18 N12 O4'
_chemical_formula_weight 370.36
_chemical_name_systematic
; 
 ? 
;
_space_group_IT_number 2
_symmetry_cell_setting triclinic
_symmetry_space_group_name_Hall '-P 1'
_symmetry_space_group_name_H-M 'P -1'
_atom_sites_solution_hydrogens geom
_atom_sites_solution_primary direct
_atom_sites_solution_secondary difmap
_audit_creation_method SHELXL-97
_audit_update_record
;
2015-11-06 deposited with the CCDC.
2016-05-05 downloaded from the CCDC.
;
_cell_angle_alpha 106.362(7)
_cell_angle_beta 92.344(13)
_cell_angle_gamma 104.613(9)
_cell_formula_units_Z 1
_cell_length_a 5.3860(5)
_cell_length_b 7.2676(6)
_cell_length_c 11.1149(11)
_cell_measurement_reflns_used 1514
_cell_measurement_temperature 113(2)
_cell_measurement_theta_max 27.5
_cell_measurement_theta_min 3.0
_cell_volume 401.00(7)
_computing_cell_refinement 'CrystalClear-SM Expert 2.1 b42'
_computing_data_collection 'CrystalClear-SM Expert 2.1 b42 (Rigaku, 2015)'
_computing_data_reduction 'CrystalClear-SM Expert 2.1 b42'
_computing_molecular_graphics 'CrystalStructure 4.1'
_computing_publication_material 'CrystalStructure 4.1 (Rigaku, 2014)'
_computing_structure_refinement 'SHELXL-97 (Sheldrick, 1997)'
_computing_structure_solution 'SHELXS-97 (Sheldrick, 1990)'
_diffrn_ambient_temperature 113(2)
_diffrn_detector_area_resol_mean 5.814
_diffrn_measured_fraction_theta_full 0.980
_diffrn_measured_fraction_theta_max 0.980
_diffrn_measurement_device_type 'Rigaku XtaLAB P200'
_diffrn_measurement_method '\w and \f scans'
_diffrn_radiation_monochromator multilayer
_diffrn_radiation_source 'rotating anode'
_diffrn_radiation_type MoK\a
_diffrn_radiation_wavelength 0.71073
_diffrn_reflns_av_R_equivalents 0.0147
_diffrn_reflns_av_sigmaI/netI 0.0124
_diffrn_reflns_limit_h_max 6
_diffrn_reflns_limit_h_min -6
_diffrn_reflns_limit_k_max 9
_diffrn_reflns_limit_k_min -9
_diffrn_reflns_limit_l_max 14
_diffrn_reflns_limit_l_min -14
_diffrn_reflns_number 5154
_diffrn_reflns_theta_full 27.49
_diffrn_reflns_theta_max 27.49
_diffrn_reflns_theta_min 3.04
_diffrn_standards_decay_% 0
_diffrn_standards_interval_count 0
_diffrn_standards_interval_time 0
_diffrn_standards_number 0
_exptl_absorpt_coefficient_mu 0.123
_exptl_absorpt_correction_T_max 0.9854
_exptl_absorpt_correction_T_min 0.9759
_exptl_absorpt_correction_type multi-scan
_exptl_absorpt_process_details 'REQAB (Rigaku, 1998)'
_exptl_crystal_colour Colorless
_exptl_crystal_density_diffrn 1.534
_exptl_crystal_density_method 'not measured'
_exptl_crystal_description Prism
_exptl_crystal_F_000 194
_exptl_crystal_size_max 0.20
_exptl_crystal_size_mid 0.19
_exptl_crystal_size_min 0.12
_refine_diff_density_max 0.315
_refine_diff_density_min -0.238
_refine_diff_density_rms 0.044
_refine_ls_extinction_method none
_refine_ls_goodness_of_fit_ref 1.091
_refine_ls_hydrogen_treatment mixed
_refine_ls_matrix_type full
_refine_ls_number_parameters 133
_refine_ls_number_reflns 1800
_refine_ls_number_restraints 5
_refine_ls_restrained_S_all 1.097
_refine_ls_R_factor_all 0.0329
_refine_ls_R_factor_gt 0.0313
_refine_ls_shift/su_max 0.001
_refine_ls_shift/su_mean 0.000
_refine_ls_structure_factor_coef Fsqd
_refine_ls_weighting_details 'calc w=1/[\s^2^(Fo^2^)+(0.0535P)^2^+0.1021P] where P=(Fo^2^+2Fc^2^)/3'
_refine_ls_weighting_scheme calc
_refine_ls_wR_factor_gt 0.0893
_refine_ls_wR_factor_ref 0.0904
_reflns_number_gt 1663
_reflns_number_total 1800
_reflns_threshold_expression >2sigma(I)
_cod_data_source_file c6ra10108a2.cif
_cod_data_source_block m20151011e1
_cod_depositor_comments
;
The following automatic conversions were performed:

'_symmetry_cell_setting' value 'Triclinic' changed to 'triclinic'
according to
/usr/data/users/saulius/crontab/automatic-downloads/rss-feeds/RSC/lib/dictionaries/cif_core.dic
dictionary named 'cif_core.dic' version 2.4.2 from 2011-04-26.

'_exptl_absorpt_correction_type' value 'MULTI-SCAN' changed to
'multi-scan' according to
/usr/data/users/saulius/crontab/automatic-downloads/rss-feeds/RSC/lib/dictionaries/cif_core.dic
dictionary named 'cif_core.dic' version 2.4.2 from 2011-04-26.

Automatic conversion script
Id: cif_fix_values 4268 2015-11-12 08:31:59Z antanas 
;
_cod_original_cell_volume 401.00(6)
_cod_original_sg_symbol_H-M P-1
_cod_database_code 7225140

loop_
_symmetry_equiv_pos_as_xyz
'x, y, z'
'-x, -y, -z'

loop_
_atom_site_label
_atom_site_type_symbol
_atom_site_fract_x
_atom_site_fract_y
_atom_site_fract_z
_atom_site_U_iso_or_equiv
_atom_site_adp_type
_atom_site_occupancy
_atom_site_symmetry_multiplicity
_atom_site_calc_flag
_atom_site_refinement_flags
O1 O 0.09250(15) 0.05967(11) 0.74367(6) 0.01864(19) Uani 1 1 d .
N1 N 0.20931(16) 0.11557(12) 0.65356(8) 0.0145(2) Uani 1 1 d .
N2 N 0.44886(17) 0.24095(13) 0.67490(8) 0.0182(2) Uani 1 1 d .
N3 N 0.50783(17) 0.26492(14) 0.56561(8) 0.0195(2) Uani 1 1 d .
N4 N 0.31184(17) 0.15857(13) 0.47391(8) 0.0173(2) Uani 1 1 d .
N5 N 0.33216(17) 0.66448(13) 0.88483(8) 0.0173(2) Uani 1 1 d D
H5 H 0.188(2) 0.5953(18) 0.9076(13) 0.021 Uiso 1 1 d D
N6 N 0.58725(17) 0.78787(13) 0.76598(8) 0.0166(2) Uani 1 1 d D
H6 H 0.638(3) 0.817(2) 0.6968(10) 0.020 Uiso 1 1 d D
C1 C 0.12482(19) 0.06534(14) 0.52944(9) 0.0140(2) Uani 1 1 d .
C2 C 0.7288(2) 0.83776(17) 0.88268(10) 0.0206(2) Uani 1 1 d .
H2 H 0.9051 0.9120 0.9059 0.025 Uiso 1 1 calc R
C3 C 0.5684(2) 0.76085(17) 0.95756(10) 0.0203(2) Uani 1 1 d .
H3 H 0.6101 0.7711 1.0435 0.024 Uiso 1 1 calc R
C4 C 0.34821(19) 0.68146(14) 0.76860(9) 0.0153(2) Uani 1 1 d .
C5 C 0.1403(2) 0.59788(16) 0.66071(10) 0.0190(2) Uani 1 1 d .
H5A H 0.0531 0.6995 0.6567 0.029 Uiso 1 1 calc R
H5B H 0.0150 0.4820 0.6721 0.029 Uiso 1 1 calc R
H5C H 0.2154 0.5568 0.5820 0.029 Uiso 1 1 calc R
O2 O 0.11764(15) 0.64847(11) 0.12804(7) 0.01974(19) Uani 1 1 d D
H2A H 0.254(2) 0.659(2) 0.1784(13) 0.041(4) Uiso 1 1 d D
H2B H 0.045(3) 0.742(2) 0.1653(14) 0.047(5) Uiso 1 1 d D

loop_
_atom_site_aniso_label
_atom_site_aniso_U_11
_atom_site_aniso_U_22
_atom_site_aniso_U_33
_atom_site_aniso_U_23
_atom_site_aniso_U_13
_atom_site_aniso_U_12
O1 0.0217(4) 0.0227(4) 0.0116(3) 0.0074(3) 0.0053(3) 0.0033(3)
N1 0.0144(4) 0.0162(4) 0.0120(4) 0.0040(3) 0.0015(3) 0.0029(3)
N2 0.0144(4) 0.0203(4) 0.0170(4) 0.0045(3) 0.0004(3) 0.0012(3)
N3 0.0159(4) 0.0222(5) 0.0168(4) 0.0051(3) 0.0006(3) 0.0001(3)
N4 0.0146(4) 0.0197(4) 0.0154(4) 0.0054(3) 0.0018(3) 0.0006(3)
N5 0.0157(4) 0.0193(4) 0.0170(4) 0.0075(3) 0.0048(3) 0.0023(3)
N6 0.0153(4) 0.0199(4) 0.0130(4) 0.0058(3) 0.0029(3) 0.0009(3)
C1 0.0149(5) 0.0151(4) 0.0114(4) 0.0039(3) 0.0020(4) 0.0032(4)
C2 0.0165(5) 0.0257(5) 0.0154(5) 0.0055(4) -0.0001(4) -0.0003(4)
C3 0.0191(5) 0.0262(5) 0.0140(5) 0.0065(4) 0.0015(4) 0.0030(4)
C4 0.0157(5) 0.0147(4) 0.0154(5) 0.0046(4) 0.0031(4) 0.0039(4)
C5 0.0159(5) 0.0209(5) 0.0182(5) 0.0060(4) -0.0003(4) 0.0016(4)
O2 0.0176(4) 0.0227(4) 0.0156(4) 0.0043(3) 0.0008(3) 0.0015(3)

loop_
_atom_type_symbol
_atom_type_description
_atom_type_scat_dispersion_real
_atom_type_scat_dispersion_imag
_atom_type_scat_source
C C 0.0033 0.0016 'International Tables Vol C Tables 4.2.6.8 and 6.1.1.4'
H H 0.0000 0.0000 'International Tables Vol C Tables 4.2.6.8 and 6.1.1.4'
N N 0.0061 0.0033 'International Tables Vol C Tables 4.2.6.8 and 6.1.1.4'
O O 0.0106 0.0060 'International Tables Vol C Tables 4.2.6.8 and 6.1.1.4'

loop_
_geom_angle_atom_site_label_1
_geom_angle_atom_site_label_2
_geom_angle_atom_site_label_3
_geom_angle
_geom_angle_site_symmetry_3
O1 N1 N2 122.38(8) .
O1 N1 C1 129.41(9) .
N2 N1 C1 108.20(8) .
N3 N2 N1 106.81(8) .
N2 N3 N4 110.63(8) .
C1 N4 N3 106.29(8) .
C4 N5 C3 109.34(9) .
C4 N5 H5 123.0(9) .
C3 N5 H5 127.6(9) .
C4 N6 C2 109.40(9) .
C4 N6 H6 122.1(9) .
C2 N6 H6 128.5(9) .
N4 C1 N1 108.07(9) .
N4 C1 C1 127.32(11) 2_556
N1 C1 C1 124.61(11) 2_556
C3 C2 N6 106.92(9) .
C3 C2 H2 126.5 .
N6 C2 H2 126.5 .
C2 C3 N5 106.71(9) .
C2 C3 H3 126.6 .
N5 C3 H3 126.6 .
N6 C4 N5 107.62(9) .
N6 C4 C5 125.41(9) .
N5 C4 C5 126.98(9) .
C4 C5 H5A 109.5 .
C4 C5 H5B 109.5 .
H5A C5 H5B 109.5 .
C4 C5 H5C 109.5 .
H5A C5 H5C 109.5 .
H5B C5 H5C 109.5 .
H2A O2 H2B 108.1(11) .

loop_
_geom_bond_atom_site_label_1
_geom_bond_atom_site_label_2
_geom_bond_distance
_geom_bond_site_symmetry_2
O1 N1 1.3099(11) .
N1 N2 1.3458(13) .
N1 C1 1.3507(12) .
N2 N3 1.3152(12) .
N3 N4 1.3443(12) .
N4 C1 1.3405(13) .
N5 C4 1.3361(13) .
N5 C3 1.3823(14) .
N5 H5 0.899(9) .
N6 C4 1.3303(14) .
N6 C2 1.3820(13) .
N6 H6 0.890(8) .
C1 C1 1.4393(19) 2_556
C2 C3 1.3522(15) .
C2 H2 0.9500 .
C3 H3 0.9500 .
C4 C5 1.4823(14) .
C5 H5A 0.9800 .
C5 H5B 0.9800 .
C5 H5C 0.9800 .
O2 H2A 0.877(9) .
O2 H2B 0.877(9) .

loop_
_geom_hbond_atom_site_label_D
_geom_hbond_atom_site_label_H
_geom_hbond_atom_site_label_A
_geom_hbond_distance_DH
_geom_hbond_distance_HA
_geom_hbond_distance_DA
_geom_hbond_angle_DHA
_geom_hbond_site_symmetry_A
O2 H2A N2 0.877(9) 2.071(10) 2.9220(12) 163.5(14) 2_666
N6 H6 N4 0.890(8) 1.978(9) 2.8553(12) 168.6(13) 2_666
N5 H5 O2 0.899(9) 2.432(12) 3.0035(12) 121.7(11) 1_556
N6 H6 O1 0.890(8) 2.562(13) 2.9980(12) 111.0(10) 1_665
N5 H5 O2 0.899(9) 2.022(10) 2.8409(12) 150.7(12) 2_566
O2 H2B O1 0.877(9) 1.855(9) 2.7300(11) 175.3(15) 2_566
O2 H2B N1 0.877(9) 2.604(12) 3.3857(12) 149.0(15) 2_566

loop_
_geom_torsion_atom_site_label_1
_geom_torsion_atom_site_label_2
_geom_torsion_atom_site_label_3
_geom_torsion_atom_site_label_4
_geom_torsion
_geom_torsion_site_symmetry_4
O1 N1 N2 N3 179.73(8) .
C1 N1 N2 N3 -0.29(11) .
N1 N2 N3 N4 0.21(11) .
N2 N3 N4 C1 -0.04(11) .
N3 N4 C1 N1 -0.14(11) .
N3 N4 C1 C1 179.53(12) 2_556
O1 N1 C1 N4 -179.75(9) .
N2 N1 C1 N4 0.27(11) .
O1 N1 C1 C1 0.57(18) 2_556
N2 N1 C1 C1 -179.41(11) 2_556
C4 N6 C2 C3 -0.75(12) .
N6 C2 C3 N5 0.31(12) .
C4 N5 C3 C2 0.23(12) .
C2 N6 C4 N5 0.89(12) .
C2 N6 C4 C5 -178.99(10) .
C3 N5 C4 N6 -0.70(11) .
C3 N5 C4 C5 179.18(10) .
